data_7006552
loop_
_publ_author_name
'Clapp, Laura A.'
'Siddons, Chynthia J.'
'VanDerveer, Donald G.'
'Reibenspies, Joseph H.'
'Jones, S. Bart'
'Hancock, Robert D.'

_publ_section_title
;
 The amide oxygen donor. Metal ion coordinating properties of the
 ligand nitrilotriacetamide. A thermodynamic and crystallographic
 study.
;
_journal_issue 16
_journal_name_full 'Dalton transactions (Cambridge, England : 2003)'
_journal_page_first 2001
_journal_page_last 2007
_journal_paper_doi 10.1039/b512017a
_journal_year 2006
_chemical_formula_sum 'C18 H46 Ca2 Cl4 N12 O30'
_chemical_formula_weight 1132.62
_chemical_name_systematic
;
?
;
_space_group_IT_number 14
_symmetry_cell_setting monoclinic
_symmetry_space_group_name_Hall '-P 2ybc'
_symmetry_space_group_name_H-M 'P 1 21/c 1'
_atom_sites_solution_hydrogens geom
_atom_sites_solution_primary direct
_atom_sites_solution_secondary difmap
_audit_creation_method SHELXL-97
_cell_angle_alpha 90.00
_cell_angle_beta 92.05(3)
_cell_angle_gamma 90.00
_cell_formula_units_Z 4
_cell_length_a 10.485(2)
_cell_length_b 11.414(2)
_cell_length_c 38.059(8)
_cell_measurement_temperature 173(2)
_cell_volume 4551.8(15)
_computing_structure_refinement 'SHELXL-97 (Sheldrick, 1997)'
_computing_structure_solution 'SHELXS-97 (Sheldrick, 1990)'
_diffrn_ambient_temperature 173(2)
_diffrn_measured_fraction_theta_full 0.994
_diffrn_measured_fraction_theta_max 0.994
_diffrn_radiation_monochromator graphite
_diffrn_radiation_source 'fine-focus sealed tube'
_diffrn_radiation_type MoK\a
_diffrn_radiation_wavelength 0.71073
_diffrn_reflns_av_R_equivalents 0.0938
_diffrn_reflns_av_sigmaI/netI 0.0826
_diffrn_reflns_limit_h_max 12
_diffrn_reflns_limit_h_min -12
_diffrn_reflns_limit_k_max 13
_diffrn_reflns_limit_k_min -13
_diffrn_reflns_limit_l_max 45
_diffrn_reflns_limit_l_min -45
_diffrn_reflns_number 25047
_diffrn_reflns_theta_full 25.15
_diffrn_reflns_theta_max 25.15
_diffrn_reflns_theta_min 2.64
_exptl_absorpt_coefficient_mu 0.592
_exptl_absorpt_correction_T_max 0.9710
_exptl_absorpt_correction_T_min 0.7443
_exptl_crystal_density_diffrn 1.653
_exptl_crystal_density_method 'not measured'
_exptl_crystal_F_000 2344
_exptl_crystal_size_max 0.53
_exptl_crystal_size_mid 0.22
_exptl_crystal_size_min 0.05
_refine_diff_density_max 0.522
_refine_diff_density_min -0.439
_refine_diff_density_rms 0.089
_refine_ls_extinction_method none
_refine_ls_goodness_of_fit_ref 1.064
_refine_ls_hydrogen_treatment mixed
_refine_ls_matrix_type full
_refine_ls_number_parameters 595
_refine_ls_number_reflns 8115
_refine_ls_number_restraints 0
_refine_ls_restrained_S_all 1.064
_refine_ls_R_factor_all 0.1009
_refine_ls_R_factor_gt 0.0634
_refine_ls_shift/su_max 0.000
_refine_ls_shift/su_mean 0.000
_refine_ls_structure_factor_coef Fsqd
_refine_ls_weighting_details 'calc w=1/[\s^2^(Fo^2^)+(0.0671P)^2^+3.9479P] where P=(Fo^2^+2Fc^2^)/3'
_refine_ls_weighting_scheme calc
_refine_ls_wR_factor_gt 0.1386
_refine_ls_wR_factor_ref 0.1535
_reflns_number_gt 5891
_reflns_number_total 8115
_reflns_threshold_expression >2sigma(I)
_cod_data_source_file b512017a.txt
_cod_data_source_block ca_ntam
_cod_depositor_comments
;

2017-12-13
Z value and formula fixed to values more according to usual
chemical conventions.                 miguel
;
_cod_original_formula_sum 'C9 H23 Ca Cl2 N6 O15'
_cod_original_formula_weight 566.31
_cod_original_formula_units_Z 8
_cod_original_cell_volume 4551.5(16)
_cod_original_sg_symbol_H-M P2(1)/c
_cod_database_code 7006552

loop_
_symmetry_equiv_pos_as_xyz
'x, y, z'
'-x, y+1/2, -z+1/2'
'-x, -y, -z'
'x, -y-1/2, z-1/2'

loop_
_atom_site_label
_atom_site_type_symbol
_atom_site_fract_x
_atom_site_fract_y
_atom_site_fract_z
_atom_site_U_iso_or_equiv
_atom_site_adp_type
_atom_site_occupancy
_atom_site_symmetry_multiplicity
_atom_site_calc_flag
_atom_site_refinement_flags
_atom_site_disorder_assembly
_atom_site_disorder_group
Ca1 Ca 0.70460(8) 0.27157(7) 0.131268(19) 0.01604(19) Uani 1 1 d . . .
Ca2 Ca 0.72816(8) -0.05127(8) 0.12351(2) 0.0173(2) Uani 1 1 d . . .
O1 O 0.9022(3) 0.3446(3) 0.15882(7) 0.0249(7) Uani 1 1 d . . .
O2 O 0.6705(3) 0.4754(3) 0.14421(7) 0.0216(7) Uani 1 1 d . . .
O3 O 0.6793(3) 0.0972(3) 0.16855(7) 0.0208(7) Uani 1 1 d . . .
O4 O 0.8192(3) 0.3521(3) 0.08312(7) 0.0223(7) Uani 1 1 d . . .
O5 O 0.4706(3) 0.2691(3) 0.14143(7) 0.0236(7) Uani 1 1 d . . .
O6 O 0.6085(3) 0.1161(3) 0.09583(7) 0.0238(7) Uani 1 1 d . . .
O7 O 0.8326(3) -0.1182(3) 0.17789(7) 0.0251(7) Uani 1 1 d . . .
O8 O 0.7693(3) -0.2557(3) 0.11864(8) 0.0251(7) Uani 1 1 d . . .
O9 O 0.8658(3) 0.1148(3) 0.11666(7) 0.0208(7) Uani 1 1 d . . .
O10 O 0.5311(3) -0.1284(3) 0.13796(12) 0.0470(10) Uani 1 1 d . . .
H10A H 0.5059 -0.2014 0.1395 0.050 Uiso 1 1 d . . .
H10B H 0.4628 -0.0796 0.1401 0.050 Uiso 1 1 d . . .
O11 O 0.7296(4) -0.0795(3) 0.06164(8) 0.0333(8) Uani 1 1 d . . .
H11C H 0.7291 -0.0349 0.0422 0.050 Uiso 1 1 d . . .
H11D H 0.7195 -0.1387 0.0497 0.050 Uiso 1 1 d . . .
N1 N 0.9903(4) 0.4488(4) 0.20359(11) 0.0337(10) Uani 1 1 d . . .
H1AN H 1.0481 0.4799 0.1902 0.040 Uiso 1 1 calc R . .
H1BN H 0.9889 0.4673 0.2260 0.040 Uiso 1 1 calc R . .
N2 N 0.6827(3) 0.3157(3) 0.19955(8) 0.0193(8) Uani 1 1 d . . .
N3 N 0.6780(4) 0.6238(3) 0.18320(10) 0.0280(9) Uani 1 1 d . . .
H3AN H 0.7005 0.6744 0.1671 0.034 Uiso 1 1 calc R . .
H3BN H 0.6685 0.6469 0.2050 0.034 Uiso 1 1 calc R . .
N4 N 0.6707(4) 0.0150(4) 0.22197(9) 0.0320(10) Uani 1 1 d . . .
H4AN H 0.6960 -0.0533 0.2140 0.038 Uiso 1 1 calc R . .
H4BN H 0.6543 0.0234 0.2443 0.038 Uiso 1 1 calc R . .
N5 N 0.8255(4) 0.4269(4) 0.02872(10) 0.0428(12) Uani 1 1 d . . .
H5AN H 0.9055 0.4053 0.0266 0.051 Uiso 1 1 calc R . .
H5BN H 0.7852 0.4638 0.0113 0.051 Uiso 1 1 calc R . .
N6 N 0.5576(3) 0.3559(3) 0.07892(8) 0.0191(8) Uani 1 1 d . . .
N7 N 0.2754(4) 0.3484(4) 0.13154(10) 0.0305(9) Uani 1 1 d . . .
H7AN H 0.2432 0.3098 0.1492 0.037 Uiso 1 1 calc R . .
H7BN H 0.2267 0.3959 0.1187 0.037 Uiso 1 1 calc R . .
N8 N 0.4535(5) 0.0601(4) 0.05745(13) 0.0482(13) Uani 1 1 d . . .
H8AN H 0.4562 -0.0127 0.0650 0.058 Uiso 1 1 calc R . .
H8BN H 0.3992 0.0801 0.0403 0.058 Uiso 1 1 calc R . .
N9 N 1.0027(4) -0.2046(4) 0.20485(10) 0.0330(10) Uani 1 1 d . . .
H9AN H 0.9567 -0.2321 0.2219 0.040 Uiso 1 1 calc R . .
H9BN H 1.0851 -0.2189 0.2048 0.040 Uiso 1 1 calc R . .
N10 N 0.9738(3) -0.0994(3) 0.11619(8) 0.0188(8) Uani 1 1 d . . .
N11 N 0.9021(4) -0.4091(3) 0.11539(10) 0.0270(9) Uani 1 1 d . . .
H11AN H 0.8424 -0.4581 0.1217 0.032 Uiso 1 1 calc R . .
H11BN H 0.9788 -0.4353 0.1109 0.032 Uiso 1 1 calc R . .
N12 N 1.0342(4) 0.2020(4) 0.09406(12) 0.0376(11) Uani 1 1 d . . .
H12AN H 1.0028 0.2721 0.0980 0.045 Uiso 1 1 calc R . .
H12BN H 1.1085 0.1949 0.0842 0.045 Uiso 1 1 calc R . .
C1 C 0.9059(4) 0.3746(4) 0.19006(11) 0.0229(10) Uani 1 1 d . . .
C2 C 0.8123(4) 0.3221(4) 0.21527(11) 0.0254(10) Uani 1 1 d . . .
H2A H 0.8401 0.2448 0.2219 0.030 Uiso 1 1 calc R . .
H2B H 0.8114 0.3690 0.2362 0.030 Uiso 1 1 calc R . .
C3 C 0.6175(4) 0.4281(4) 0.20300(10) 0.0219(9) Uani 1 1 d . . .
H3A H 0.6375 0.4609 0.2258 0.026 Uiso 1 1 calc R . .
H3B H 0.5269 0.4163 0.2010 0.026 Uiso 1 1 calc R . .
C4 C 0.6584(4) 0.5129(4) 0.17460(11) 0.0223(10) Uani 1 1 d . . .
C5 C 0.6113(4) 0.2195(4) 0.21538(10) 0.0219(9) Uani 1 1 d . . .
H5A H 0.5217 0.2289 0.2102 0.026 Uiso 1 1 calc R . .
H5B H 0.6250 0.2202 0.2405 0.026 Uiso 1 1 calc R . .
C6 C 0.6574(4) 0.1042(4) 0.20044(10) 0.0216(9) Uani 1 1 d . . .
C7 C 0.7664(4) 0.4039(4) 0.05785(11) 0.0235(10) Uani 1 1 d . . .
C8 C 0.6300(4) 0.4454(4) 0.06044(11) 0.0239(10) Uani 1 1 d . . .
H8A H 0.6280 0.5181 0.0731 0.029 Uiso 1 1 calc R . .
H8B H 0.5928 0.4578 0.0373 0.029 Uiso 1 1 calc R . .
C9 C 0.4427(4) 0.4071(4) 0.09401(11) 0.0215(9) Uani 1 1 d . . .
H9A H 0.3761 0.4119 0.0761 0.026 Uiso 1 1 calc R . .
H9B H 0.4615 0.4852 0.1020 0.026 Uiso 1 1 calc R . .
C10 C 0.3971(4) 0.3349(4) 0.12429(10) 0.0185(9) Uani 1 1 d . . .
C11 C 0.5249(5) 0.2587(4) 0.05482(11) 0.0280(11) Uani 1 1 d . . .
H11A H 0.5825 0.2601 0.0358 0.034 Uiso 1 1 calc R . .
H11B H 0.4403 0.2714 0.0450 0.034 Uiso 1 1 calc R . .
C12 C 0.5302(4) 0.1388(4) 0.07166(11) 0.0250(10) Uani 1 1 d . . .
C13 C 0.9474(4) -0.1411(4) 0.17917(10) 0.0202(9) Uani 1 1 d . . .
C14 C 1.0344(4) -0.0937(4) 0.15159(10) 0.0230(10) Uani 1 1 d . . .
H14A H 1.0558 -0.0139 0.1571 0.028 Uiso 1 1 calc R . .
H14B H 1.1121 -0.1383 0.1520 0.028 Uiso 1 1 calc R . .
C15 C 0.9838(4) -0.2171(4) 0.10084(11) 0.0233(10) Uani 1 1 d . . .
H15A H 1.0646 -0.2509 0.1078 0.028 Uiso 1 1 calc R . .
H15B H 0.9801 -0.2112 0.0757 0.028 Uiso 1 1 calc R . .
C16 C 0.8767(4) -0.2969(4) 0.11258(10) 0.0201(9) Uani 1 1 d . . .
C17 C 1.0277(4) -0.0084(4) 0.09382(11) 0.0230(10) Uani 1 1 d . . .
H17A H 1.0092 -0.0263 0.0695 0.028 Uiso 1 1 calc R . .
H17B H 1.1187 -0.0057 0.0975 0.028 Uiso 1 1 calc R . .
C18 C 0.9707(4) 0.1087(4) 0.10275(10) 0.0185(9) Uani 1 1 d . . .
Cl1 Cl 0.70643(11) 0.13137(11) 0.32277(3) 0.0269(3) Uani 1 1 d . . .
O12 O 0.6647(5) 0.0423(4) 0.29876(9) 0.0630(14) Uani 1 1 d . . .
O13 O 0.6186(4) 0.1386(4) 0.35033(10) 0.0522(11) Uani 1 1 d . . .
O14 O 0.8301(3) 0.1016(4) 0.33740(10) 0.0440(9) Uani 1 1 d . . .
O15 O 0.7155(4) 0.2418(4) 0.30448(9) 0.0458(10) Uani 1 1 d . . .
Cl2 Cl 0.84848(12) -0.26437(12) -0.00753(3) 0.0344(3) Uani 1 1 d . . .
O16 O 0.9552(4) -0.2028(5) 0.00734(11) 0.0661(14) Uani 1 1 d . . .
O17 O 0.7871(4) -0.1944(5) -0.03400(11) 0.0616(13) Uani 1 1 d . . .
O18 O 0.8934(4) -0.3711(4) -0.02298(10) 0.0541(11) Uani 1 1 d . . .
O19 O 0.7610(4) -0.2916(4) 0.01903(11) 0.0542(12) Uani 1 1 d . . .
Cl3 Cl 0.17217(13) 0.14730(12) 0.22094(3) 0.0371(3) Uani 1 1 d . . .
O20 O 0.2343(6) 0.2279(5) 0.24417(12) 0.0831(17) Uani 1 1 d . . .
O21 O 0.0513(4) 0.1194(4) 0.23491(11) 0.0644(14) Uani 1 1 d . . .
O22 O 0.2441(5) 0.0414(4) 0.21845(11) 0.0676(15) Uani 1 1 d . . .
O23 O 0.1537(4) 0.1969(4) 0.18690(8) 0.0432(10) Uani 1 1 d . . .
Cl4 Cl 0.61330(13) 0.21929(12) 0.44969(3) 0.0386(3) Uani 1 1 d . . .
O24 O 0.5062(5) 0.2116(5) 0.42557(11) 0.0643(13) Uani 1 1 d . . .
O25 O 0.7273(5) 0.2311(5) 0.43226(16) 0.0911(19) Uani 1 1 d . . .
O26 O 0.5962(5) 0.3152(4) 0.47302(11) 0.0648(13) Uani 1 1 d . . .
O27 O 0.6172(5) 0.1129(4) 0.46973(11) 0.0626(13) Uani 1 1 d . . .
O28 O 0.3564(4) 0.0386(4) 0.14767(11) 0.0496(11) Uani 1 1 d . . .
H28A H 0.3194 0.0409 0.1697 0.050 Uiso 1 1 d . . .
H28B H 0.3611 0.1185 0.1611 0.050 Uiso 1 1 d . . .
O29 O 0.8027(6) 0.0937(5) 0.01649(13) 0.0814(17) Uani 1 1 d . . .
H29A H 0.7569 0.1378 -0.0004 0.050 Uiso 1 1 d . . .
H29B H 0.7999 0.0434 -0.0014 0.050 Uiso 1 1 d . . .
O30 O 0.8587(3) -0.5141(3) -0.08444(9) 0.0407(9) Uani 1 1 d . . .
H30A H 0.8580 -0.4856 -0.0574 0.050 Uiso 1 1 d . . .
H30B H 0.8002 -0.5795 -0.0828 0.050 Uiso 1 1 d . . .

loop_
_atom_site_aniso_label
_atom_site_aniso_U_11
_atom_site_aniso_U_22
_atom_site_aniso_U_33
_atom_site_aniso_U_23
_atom_site_aniso_U_13
_atom_site_aniso_U_12
Ca1 0.0203(4) 0.0138(4) 0.0140(4) 0.0005(3) -0.0005(3) 0.0004(4)
Ca2 0.0181(4) 0.0146(4) 0.0193(4) 0.0008(3) 0.0012(3) 0.0015(4)
O1 0.0237(17) 0.0284(18) 0.0225(15) -0.0031(13) -0.0023(12) 0.0003(14)
O2 0.0288(18) 0.0160(16) 0.0198(14) 0.0000(12) -0.0005(12) 0.0031(13)
O3 0.0271(17) 0.0191(16) 0.0165(13) 0.0028(12) 0.0031(12) 0.0010(13)
O4 0.0194(16) 0.0249(17) 0.0228(14) 0.0049(13) 0.0016(12) -0.0002(14)
O5 0.0265(17) 0.0217(17) 0.0224(14) 0.0042(13) 0.0012(13) 0.0046(14)
O6 0.0294(18) 0.0198(17) 0.0216(14) -0.0042(12) -0.0064(13) 0.0047(14)
O7 0.0219(17) 0.0320(19) 0.0215(14) 0.0033(13) 0.0028(12) 0.0052(14)
O8 0.0230(17) 0.0171(16) 0.0353(16) -0.0002(13) 0.0033(13) 0.0013(14)
O9 0.0186(16) 0.0187(16) 0.0251(14) 0.0032(12) 0.0023(12) 0.0023(13)
O10 0.028(2) 0.022(2) 0.092(3) -0.0126(19) 0.016(2) -0.0075(16)
O11 0.051(2) 0.0286(19) 0.0201(14) -0.0023(13) -0.0001(14) 0.0067(17)
N1 0.028(2) 0.038(3) 0.035(2) -0.0133(19) 0.0031(18) -0.007(2)
N2 0.0208(19) 0.0172(19) 0.0198(16) 0.0036(14) 0.0008(14) 0.0013(16)
N3 0.035(2) 0.018(2) 0.0312(19) -0.0047(16) 0.0033(17) -0.0005(18)
N4 0.054(3) 0.022(2) 0.0202(18) 0.0046(16) 0.0098(18) 0.006(2)
N5 0.031(2) 0.068(4) 0.030(2) 0.023(2) 0.0085(18) 0.017(2)
N6 0.0193(19) 0.0180(19) 0.0200(16) 0.0021(14) -0.0008(14) 0.0023(16)
N7 0.028(2) 0.037(2) 0.0275(19) 0.0073(18) 0.0057(16) 0.0044(19)
N8 0.053(3) 0.024(3) 0.065(3) -0.008(2) -0.036(3) -0.001(2)
N9 0.027(2) 0.048(3) 0.0242(18) 0.0116(18) 0.0006(16) 0.012(2)
N10 0.0227(19) 0.0167(19) 0.0172(16) 0.0018(14) 0.0024(14) -0.0006(16)
N11 0.021(2) 0.018(2) 0.042(2) -0.0026(17) 0.0065(17) 0.0031(17)
N12 0.023(2) 0.020(2) 0.071(3) 0.007(2) 0.011(2) -0.0021(18)
C1 0.019(2) 0.019(2) 0.029(2) -0.0050(18) -0.0069(18) 0.0084(19)
C2 0.026(3) 0.027(3) 0.022(2) -0.0003(18) -0.0072(18) 0.003(2)
C3 0.028(2) 0.018(2) 0.0199(19) -0.0049(17) 0.0023(17) 0.0032(19)
C4 0.018(2) 0.021(2) 0.028(2) -0.0062(18) -0.0024(17) 0.0058(19)
C5 0.029(2) 0.020(2) 0.0175(19) 0.0014(17) 0.0033(17) 0.002(2)
C6 0.022(2) 0.022(2) 0.021(2) 0.0027(18) 0.0035(17) -0.0040(19)
C7 0.029(3) 0.021(2) 0.021(2) 0.0028(18) 0.0038(18) 0.001(2)
C8 0.025(2) 0.023(2) 0.024(2) 0.0056(18) 0.0012(18) 0.002(2)
C9 0.018(2) 0.021(2) 0.025(2) 0.0048(18) 0.0019(17) 0.0030(19)
C10 0.022(2) 0.015(2) 0.0182(18) -0.0036(17) -0.0011(17) -0.0005(18)
C11 0.035(3) 0.029(3) 0.019(2) -0.0001(19) -0.0061(19) 0.006(2)
C12 0.026(2) 0.022(2) 0.027(2) -0.0066(19) -0.0027(19) 0.003(2)
C13 0.026(3) 0.019(2) 0.0154(18) -0.0022(17) -0.0003(16) 0.0032(19)
C14 0.024(2) 0.022(2) 0.023(2) 0.0017(18) -0.0009(18) 0.000(2)
C15 0.026(2) 0.015(2) 0.029(2) -0.0024(18) 0.0076(18) -0.0004(19)
C16 0.025(2) 0.014(2) 0.021(2) -0.0034(17) -0.0007(17) 0.0001(19)
C17 0.022(2) 0.020(2) 0.027(2) 0.0019(18) 0.0065(18) -0.0035(19)
C18 0.017(2) 0.016(2) 0.0216(19) 0.0061(17) -0.0021(16) -0.0034(18)
Cl1 0.0255(6) 0.0340(7) 0.0212(5) -0.0003(5) 0.0002(4) -0.0075(5)
O12 0.095(4) 0.067(3) 0.0263(18) -0.0092(19) 0.000(2) -0.046(3)
O13 0.049(2) 0.063(3) 0.047(2) 0.008(2) 0.0261(19) 0.012(2)
O14 0.027(2) 0.046(2) 0.058(2) 0.0048(19) -0.0070(17) 0.0038(18)
O15 0.044(2) 0.050(3) 0.043(2) 0.0203(18) -0.0084(17) -0.012(2)
Cl2 0.0293(7) 0.0426(7) 0.0318(6) -0.0058(5) 0.0067(5) 0.0042(6)
O16 0.047(3) 0.096(4) 0.055(2) -0.013(3) -0.007(2) -0.022(3)
O17 0.034(2) 0.091(4) 0.060(3) 0.027(3) 0.0059(19) 0.021(2)
O18 0.066(3) 0.048(3) 0.051(2) -0.009(2) 0.027(2) 0.008(2)
O19 0.060(3) 0.049(3) 0.055(2) -0.012(2) 0.036(2) -0.008(2)
Cl3 0.0508(8) 0.0396(7) 0.0213(5) 0.0077(5) 0.0064(5) 0.0157(6)
O20 0.121(5) 0.081(4) 0.046(2) -0.006(3) -0.020(3) -0.016(4)
O21 0.064(3) 0.074(3) 0.058(3) 0.025(2) 0.031(2) 0.018(3)
O22 0.087(4) 0.060(3) 0.056(2) 0.025(2) 0.017(2) 0.048(3)
O23 0.057(3) 0.049(2) 0.0232(16) 0.0155(16) 0.0052(16) 0.011(2)
Cl4 0.0453(8) 0.0390(8) 0.0315(6) -0.0032(5) -0.0006(5) 0.0047(6)
O24 0.064(3) 0.079(4) 0.047(2) 0.013(2) -0.025(2) -0.005(3)
O25 0.070(4) 0.095(4) 0.112(4) -0.018(4) 0.046(3) -0.018(3)
O26 0.096(4) 0.043(3) 0.056(3) -0.012(2) 0.010(2) 0.013(3)
O27 0.089(4) 0.038(3) 0.059(3) 0.005(2) -0.029(2) 0.000(2)
O28 0.044(2) 0.039(2) 0.067(3) -0.011(2) 0.028(2) 0.0039(19)
O29 0.092(4) 0.079(4) 0.074(3) 0.039(3) 0.014(3) 0.003(3)
O30 0.035(2) 0.046(2) 0.0406(19) 0.0028(17) 0.0057(16) 0.0112(18)

loop_
_atom_type_symbol
_atom_type_description
_atom_type_scat_dispersion_real
_atom_type_scat_dispersion_imag
_atom_type_scat_source
C C 0.0033 0.0016 'International Tables Vol C Tables 4.2.6.8 and 6.1.1.4'
H H 0.0000 0.0000 'International Tables Vol C Tables 4.2.6.8 and 6.1.1.4'
N N 0.0061 0.0033 'International Tables Vol C Tables 4.2.6.8 and 6.1.1.4'
O O 0.0106 0.0060 'International Tables Vol C Tables 4.2.6.8 and 6.1.1.4'
Cl Cl 0.1484 0.1585 'International Tables Vol C Tables 4.2.6.8 and 6.1.1.4'
Ca Ca 0.2262 0.3064 'International Tables Vol C Tables 4.2.6.8 and 6.1.1.4'

loop_
_geom_angle_atom_site_label_1
_geom_angle_atom_site_label_2
_geom_angle_atom_site_label_3
_geom_angle
_geom_angle_site_symmetry_1
_geom_angle_site_symmetry_3
_geom_angle_publ_flag
O2 Ca1 O4 82.45(10) . . ?
O2 Ca1 O6 139.37(11) . . ?
O4 Ca1 O6 93.70(11) . . ?
O2 Ca1 O1 73.22(11) . . ?
O4 Ca1 O1 75.96(10) . . ?
O6 Ca1 O1 145.05(11) . . ?
O2 Ca1 O3 130.00(10) . . ?
O4 Ca1 O3 144.41(11) . . ?
O6 Ca1 O3 71.23(10) . . ?
O1 Ca1 O3 97.81(11) . . ?
O2 Ca1 O5 79.95(11) . . ?
O4 Ca1 O5 129.89(10) . . ?
O6 Ca1 O5 71.77(10) . . ?
O1 Ca1 O5 139.68(10) . . ?
O3 Ca1 O5 77.00(10) . . ?
O2 Ca1 O9 146.24(11) . . ?
O4 Ca1 O9 75.41(10) . . ?
O6 Ca1 O9 68.22(10) . . ?
O1 Ca1 O9 76.85(10) . . ?
O3 Ca1 O9 69.08(10) . . ?
O5 Ca1 O9 133.79(10) . . ?
O2 Ca1 N6 73.54(11) . . ?
O4 Ca1 N6 65.34(11) . . ?
O6 Ca1 N6 68.27(11) . . ?
O1 Ca1 N6 131.38(11) . . ?
O3 Ca1 N6 130.79(11) . . ?
O5 Ca1 N6 64.74(10) . . ?
O9 Ca1 N6 117.69(10) . . ?
O2 Ca1 N2 66.36(10) . . ?
O4 Ca1 N2 137.08(11) . . ?
O6 Ca1 N2 129.19(11) . . ?
O1 Ca1 N2 67.48(11) . . ?
O3 Ca1 N2 64.94(10) . . ?
O5 Ca1 N2 74.44(11) . . ?
O9 Ca1 N2 115.37(11) . . ?
N6 Ca1 N2 126.51(11) . . ?
O2 Ca1 C12 120.75(12) . . ?
O4 Ca1 C12 85.99(11) . . ?
O6 Ca1 C12 19.19(11) . . ?
O1 Ca1 C12 155.79(11) . . ?
O3 Ca1 C12 87.46(11) . . ?
O5 Ca1 C12 64.53(11) . . ?
O9 Ca1 C12 83.14(11) . . ?
N6 Ca1 C12 49.17(12) . . ?
N2 Ca1 C12 134.85(12) . . ?
O2 Ca1 Ca2 171.15(7) . . ?
O4 Ca1 Ca2 106.40(8) . . ?
O6 Ca1 Ca2 41.92(7) . . ?
O1 Ca1 Ca2 108.45(8) . . ?
O3 Ca1 Ca2 41.55(7) . . ?
O5 Ca1 Ca2 94.01(8) . . ?
O9 Ca1 Ca2 40.03(7) . . ?
N6 Ca1 Ca2 109.84(8) . . ?
N2 Ca1 Ca2 105.91(8) . . ?
C12 Ca1 Ca2 61.09(9) . . ?
O10 Ca2 O11 102.70(15) . . ?
O10 Ca2 O8 79.19(12) . . ?
O11 Ca2 O8 77.43(11) . . ?
O10 Ca2 O9 149.90(12) . . ?
O11 Ca2 O9 88.53(11) . . ?
O8 Ca2 O9 130.82(11) . . ?
O10 Ca2 O7 93.24(14) . . ?
O11 Ca2 O7 141.47(12) . . ?
O8 Ca2 O7 71.39(11) . . ?
O9 Ca2 O7 94.95(11) . . ?
O10 Ca2 O3 83.57(12) . . ?
O11 Ca2 O3 141.90(11) . . ?
O8 Ca2 O3 140.08(10) . . ?
O9 Ca2 O3 71.04(10) . . ?
O7 Ca2 O3 73.98(10) . . ?
O10 Ca2 O6 87.28(13) . . ?
O11 Ca2 O6 72.95(11) . . ?
O8 Ca2 O6 143.73(11) . . ?
O9 Ca2 O6 69.22(10) . . ?
O7 Ca2 O6 143.52(11) . . ?
O3 Ca2 O6 69.84(10) . . ?
O10 Ca2 N10 144.82(13) . . ?
O11 Ca2 N10 80.07(12) . . ?
O8 Ca2 N10 67.06(11) . . ?
O9 Ca2 N10 64.14(11) . . ?
O7 Ca2 N10 67.37(10) . . ?
O3 Ca2 N10 116.06(11) . . ?
O6 Ca2 N10 126.01(11) . . ?
O10 Ca2 C13 109.93(14) . . ?
O11 Ca2 C13 125.15(12) . . ?
O8 Ca2 C13 67.31(11) . . ?
O9 Ca2 C13 84.59(11) . . ?
O7 Ca2 C13 19.08(10) . . ?
O3 Ca2 C13 85.62(10) . . ?
O6 Ca2 C13 148.50(11) . . ?
N10 Ca2 C13 48.30(10) . . ?
O10 Ca2 Ca1 107.15(9) . . ?
O11 Ca2 Ca1 102.50(9) . . ?
O8 Ca2 Ca1 173.39(8) . . ?
O9 Ca2 Ca1 42.77(7) . . ?
O7 Ca2 Ca1 105.91(8) . . ?
O3 Ca2 Ca1 41.28(7) . . ?
O6 Ca2 Ca1 40.46(7) . . ?
N10 Ca2 Ca1 106.36(8) . . ?
C13 Ca2 Ca1 108.10(8) . . ?
C1 O1 Ca1 120.4(3) . . ?
C4 O2 Ca1 122.9(3) . . ?
C6 O3 Ca1 122.5(3) . . ?
C6 O3 Ca2 140.1(3) . . ?
Ca1 O3 Ca2 97.17(9) . . ?
C7 O4 Ca1 123.4(3) . . ?
C10 O5 Ca1 120.4(3) . . ?
C12 O6 Ca1 120.7(3) . . ?
C12 O6 Ca2 141.5(3) . . ?
Ca1 O6 Ca2 97.62(11) . . ?
C13 O7 Ca2 120.7(2) . . ?
C16 O8 Ca2 123.4(3) . . ?
C18 O9 Ca2 123.2(3) . . ?
C18 O9 Ca1 137.9(3) . . ?
Ca2 O9 Ca1 97.20(10) . . ?
C3 N2 C2 110.4(4) . . ?
C3 N2 C5 111.9(3) . . ?
C2 N2 C5 110.3(3) . . ?
C3 N2 Ca1 108.1(2) . . ?
C2 N2 Ca1 107.2(2) . . ?
C5 N2 Ca1 108.7(2) . . ?
C8 N6 C11 109.8(3) . . ?
C8 N6 C9 110.8(3) . . ?
C11 N6 C9 111.5(4) . . ?
C8 N6 Ca1 108.4(3) . . ?
C11 N6 Ca1 108.1(3) . . ?
C9 N6 Ca1 108.2(2) . . ?
C17 N10 C15 112.5(3) . . ?
C17 N10 C14 109.7(3) . . ?
C15 N10 C14 111.7(4) . . ?
C17 N10 Ca2 108.0(3) . . ?
C15 N10 Ca2 108.3(3) . . ?
C14 N10 Ca2 106.5(2) . . ?
O1 C1 N1 123.5(4) . . ?
O1 C1 C2 119.9(4) . . ?
N1 C1 C2 116.5(4) . . ?
N2 C2 C1 111.8(3) . . ?
N2 C3 C4 110.4(3) . . ?
O2 C4 N3 122.7(4) . . ?
O2 C4 C3 118.8(4) . . ?
N3 C4 C3 118.5(4) . . ?
N2 C5 C6 108.7(3) . . ?
O3 C6 N4 122.7(4) . . ?
O3 C6 C5 119.5(4) . . ?
N4 C6 C5 117.8(3) . . ?
O4 C7 N5 122.4(4) . . ?
O4 C7 C8 119.6(4) . . ?
N5 C7 C8 117.9(4) . . ?
N6 C8 C7 108.7(4) . . ?
N6 C9 C10 111.6(4) . . ?
O5 C10 N7 123.0(4) . . ?
O5 C10 C9 121.5(4) . . ?
N7 C10 C9 115.5(4) . . ?
N6 C11 C12 114.5(3) . . ?
O6 C12 N8 123.0(5) . . ?
O6 C12 C11 121.2(4) . . ?
N8 C12 C11 115.7(4) . . ?
O6 C12 Ca1 40.1(2) . . ?
N8 C12 Ca1 158.9(4) . . ?
C11 C12 Ca1 83.4(3) . . ?
O7 C13 N9 122.9(4) . . ?
O7 C13 C14 120.6(4) . . ?
N9 C13 C14 116.5(4) . . ?
O7 C13 Ca2 40.20(19) . . ?
N9 C13 Ca2 158.8(3) . . ?
C14 C13 Ca2 82.2(2) . . ?
N10 C14 C13 111.6(4) . . ?
N10 C15 C16 111.4(3) . . ?
O8 C16 N11 122.3(4) . . ?
O8 C16 C15 120.5(4) . . ?
N11 C16 C15 117.2(4) . . ?
N10 C17 C18 109.4(3) . . ?
O9 C18 N12 122.0(4) . . ?
O9 C18 C17 120.8(4) . . ?
N12 C18 C17 117.1(4) . . ?
O13 Cl1 O12 108.8(3) . . ?
O13 Cl1 O14 109.1(2) . . ?
O12 Cl1 O14 109.4(3) . . ?
O13 Cl1 O15 111.1(3) . . ?
O12 Cl1 O15 109.7(2) . . ?
O14 Cl1 O15 108.6(2) . . ?
O17 Cl2 O16 109.5(3) . . ?
O17 Cl2 O19 109.8(3) . . ?
O16 Cl2 O19 110.1(3) . . ?
O17 Cl2 O18 109.4(3) . . ?
O16 Cl2 O18 108.5(3) . . ?
O19 Cl2 O18 109.5(2) . . ?
O20 Cl3 O23 110.8(3) . . ?
O20 Cl3 O21 107.9(3) . . ?
O23 Cl3 O21 109.5(3) . . ?
O20 Cl3 O22 111.0(4) . . ?
O23 Cl3 O22 109.4(2) . . ?
O21 Cl3 O22 108.2(3) . . ?
O25 Cl4 O26 110.6(3) . . ?
O25 Cl4 O24 111.6(3) . . ?
O26 Cl4 O24 109.5(3) . . ?
O25 Cl4 O27 109.1(4) . . ?
O26 Cl4 O27 108.7(3) . . ?
O24 Cl4 O27 107.3(3) . . ?

loop_
_geom_bond_atom_site_label_1
_geom_bond_atom_site_label_2
_geom_bond_distance
_geom_bond_site_symmetry_2
_geom_bond_publ_flag
Ca1 O2 2.408(3) . ?
Ca1 O4 2.409(3) . ?
Ca1 O6 2.426(3) . ?
Ca1 O1 2.435(3) . ?
Ca1 O3 2.464(3) . ?
Ca1 O5 2.497(3) . ?
Ca1 O9 2.536(3) . ?
Ca1 N6 2.656(4) . ?
Ca1 N2 2.665(3) . ?
Ca1 C12 3.239(5) . ?
Ca1 Ca2 3.7055(14) . ?
Ca2 O10 2.329(4) . ?
Ca2 O11 2.377(3) . ?
Ca2 O8 2.381(3) . ?
Ca2 O9 2.402(3) . ?
Ca2 O7 2.430(3) . ?
Ca2 O3 2.477(3) . ?
Ca2 O6 2.498(3) . ?
Ca2 N10 2.658(4) . ?
Ca2 C13 3.237(4) . ?
O1 C1 1.236(5) . ?
O2 C4 1.244(5) . ?
O3 C6 1.246(5) . ?
O4 C7 1.242(5) . ?
O5 C10 1.244(5) . ?
O6 C12 1.239(5) . ?
O7 C13 1.231(5) . ?
O8 C16 1.250(5) . ?
O9 C18 1.239(5) . ?
N1 C1 1.316(6) . ?
N2 C3 1.461(5) . ?
N2 C2 1.467(6) . ?
N2 C5 1.470(5) . ?
N3 C4 1.321(6) . ?
N4 C6 1.311(6) . ?
N5 C7 1.316(5) . ?
N6 C8 1.467(5) . ?
N6 C11 1.472(6) . ?
N6 C9 1.473(5) . ?
N7 C10 1.324(6) . ?
N8 C12 1.309(6) . ?
N9 C13 1.332(6) . ?
N10 C17 1.469(5) . ?
N10 C15 1.470(5) . ?
N10 C14 1.470(5) . ?
N11 C16 1.311(6) . ?
N12 C18 1.306(6) . ?
C1 C2 1.520(6) . ?
C3 C4 1.524(6) . ?
C5 C6 1.519(6) . ?
C7 C8 1.512(6) . ?
C9 C10 1.508(6) . ?
C11 C12 1.512(7) . ?
C13 C14 1.515(6) . ?
C15 C16 1.524(6) . ?
C17 C18 1.507(6) . ?
Cl1 O13 1.423(3) . ?
Cl1 O12 1.425(4) . ?
Cl1 O14 1.434(4) . ?
Cl1 O15 1.445(4) . ?
Cl2 O17 1.422(4) . ?
Cl2 O16 1.422(4) . ?
Cl2 O19 1.424(4) . ?
Cl2 O18 1.439(4) . ?
Cl3 O20 1.418(5) . ?
Cl3 O23 1.421(3) . ?
Cl3 O21 1.428(4) . ?
Cl3 O22 1.430(4) . ?
Cl4 O25 1.394(5) . ?
Cl4 O26 1.425(4) . ?
Cl4 O24 1.428(4) . ?
Cl4 O27 1.433(4) . ?
